data_7031678
loop_
_publ_author_name
'Imran, Muhammad'
'Mix, Andreas'
'Neumann, Beate'
'Stammler, Hans-Georg'
'Monkowius, Uwe'
'Gr\"undlinger, Petra'
'Mitzel, Norbert W.'

_publ_section_title
;
 Hemi- and holo-directed lead(II) complexes in a soft ligand environment.
;
_journal_issue 3
_journal_name_full 'Dalton transactions (Cambridge, England : 2003)'
_journal_page_first 924
_journal_page_last 937
_journal_paper_doi 10.1039/c4dt01406e
_journal_volume 44
_journal_year 2015
_chemical_formula_moiety 'C6 H6 N4 Pb S4'
_chemical_formula_sum 'C6 H6 N4 Pb S4'
_chemical_formula_weight 469.58
_chemical_name_systematic
;
 ?
;
_space_group_crystal_system monoclinic
_space_group_IT_number 14
_space_group_name_Hall '-P 2ybc'
_space_group_name_H-M_alt 'P 1 21/c 1'
_symmetry_space_group_name_Hall '-P 2ybc'
_symmetry_space_group_name_H-M 'P 1 21/c 1'
_atom_sites_solution_hydrogens geom
_atom_sites_solution_primary direct
_audit_creation_date 2013-07-03
_audit_creation_method
;
  Olex2 1.2-ac2
  (compiled 2012.03.27 svn.r2268, GUI svn.r4156)
;
_cell_angle_alpha 90
_cell_angle_beta 93.931(2)
_cell_angle_gamma 90
_cell_formula_units_Z 4
_cell_length_a 13.3192(4)
_cell_length_b 11.7420(4)
_cell_length_c 7.72600(19)
_cell_measurement_reflns_used 11084
_cell_measurement_temperature 100.00(10)
_cell_measurement_theta_max 76.1950
_cell_measurement_theta_min 4.9660
_cell_volume 1205.46(6)
_computing_cell_refinement
;
CrysAlisPro, Agilent Technologies,
Version 1.171.36.28 (release 01-02-2013 CrysAlis171 .NET)
(compiled Feb  1 2013,16:14:44)
;
_computing_data_collection
;
CrysAlisPro, Agilent Technologies,
Version 1.171.36.28 (release 01-02-2013 CrysAlis171 .NET)
(compiled Feb  1 2013,16:14:44)
;
_computing_data_reduction
;
CrysAlisPro, Agilent Technologies,
Version 1.171.36.28 (release 01-02-2013 CrysAlis171 .NET)
(compiled Feb  1 2013,16:14:44)
;
_computing_molecular_graphics
;
O. V. Dolomanov, L. J. Bourhis, R. J. Gildea, J. A. K. Howard and H. Puschmann,
OLEX2: a complete structure solution, refinement and analysis program.
J. Appl. Cryst. (2009). 42, 339-341.
;
_computing_publication_material
;
O. V. Dolomanov, L. J. Bourhis, R. J. Gildea, J. A. K. Howard and H. Puschmann,
OLEX2: a complete structure solution, refinement and analysis program.
J. Appl. Cryst. (2009). 42, 339-341.
;
_computing_structure_refinement
;
SHELXL, G.M. Sheldrick, Acta Cryst.
(2008). A64, 112-122
;
_computing_structure_solution
;
SHELXS, G.M. Sheldrick, Acta Cryst.
(2008). A64, 112-122
;
_diffrn_ambient_temperature 100.00(10)
_diffrn_detector_area_resol_mean 5.3114
_diffrn_measured_fraction_theta_full 0.998
_diffrn_measured_fraction_theta_max 0.999
_diffrn_measurement_details
;
  1 omega  -37.00   33.00   1.0000    2.0000
omega____ theta____ kappa____ phi______ frames
    -      -38.5000   38.0000    0.0000 70

  2 omega  -46.00   35.00   1.0000    2.0000
omega____ theta____ kappa____ phi______ frames
    -      -38.5000   30.0000   90.0000 81

  3 omega  -64.00   30.00   1.0000    2.0000
omega____ theta____ kappa____ phi______ frames
    -      -38.5000   61.0000  -90.0000 94

  4 omega  -63.00   28.00   1.0000    2.0000
omega____ theta____ kappa____ phi______ frames
    -      -38.5000   61.0000 -180.0000 91

  5 omega   55.00  104.00   1.0000    2.0000
omega____ theta____ kappa____ phi______ frames
    -       43.1988   57.0000  -60.0000 49

  6 omega   80.00  106.00   1.0000    2.0000
omega____ theta____ kappa____ phi______ frames
    -       43.1988   57.0000 -180.0000 26

  7 omega   13.00   93.00   1.0000    2.0000
omega____ theta____ kappa____ phi______ frames
    -       43.1988   77.0000 -150.0000 80

  8 omega   24.00   84.00   1.0000    2.0000
omega____ theta____ kappa____ phi______ frames
    -       43.1988   38.0000  150.0000 60

  9 omega   43.00   87.00   1.0000    2.0000
omega____ theta____ kappa____ phi______ frames
    -       43.1988 -110.0000   42.0000 44

 10 omega   13.00   95.00   1.0000    2.0000
omega____ theta____ kappa____ phi______ frames
    -       43.1988   77.0000   30.0000 82

 11 omega   16.00   80.00   1.0000    2.0000
omega____ theta____ kappa____ phi______ frames
    -       43.1988   77.0000  -60.0000 64

 12 omega   11.00   38.00   1.0000    2.0000
omega____ theta____ kappa____ phi______ frames
    -       43.1988   83.0000  107.2156 27

 13 omega   19.00   47.00   1.0000    2.0000
omega____ theta____ kappa____ phi______ frames
    -       43.1988   57.0000  -60.0000 28

 14 omega   18.00   53.00   1.0000    2.0000
omega____ theta____ kappa____ phi______ frames
    -       43.1988   57.0000 -180.0000 35

 15 omega   81.00  107.00   1.0000    2.0000
omega____ theta____ kappa____ phi______ frames
    -      111.0000   77.0000    0.0000 26

 16 omega  142.00  178.00   1.0000    2.0000
omega____ theta____ kappa____ phi______ frames
    -      111.0000   77.0000  -60.0000 36

 17 omega   32.00  109.00   1.0000    2.0000
omega____ theta____ kappa____ phi______ frames
    -      111.0000  -94.0000 -120.0000 77

 18 omega   85.00  118.00   1.0000    2.0000
omega____ theta____ kappa____ phi______ frames
    -      111.0000   61.0000  -60.0000 33

 19 omega   54.00  101.00   1.0000    2.0000
omega____ theta____ kappa____ phi______ frames
    -      111.0000  -94.0000    0.0000 47

 20 omega   40.00  140.00   1.0000    2.0000
omega____ theta____ kappa____ phi______ frames
    -      111.0000  -77.0000   60.0000 100

 21 omega   86.00  112.00   1.0000    2.0000
omega____ theta____ kappa____ phi______ frames
    -      111.0000   60.0000  -86.1190 26

 22 omega   82.00  107.00   1.0000    2.0000
omega____ theta____ kappa____ phi______ frames
    -      111.0000   77.0000  -30.0000 25

 23 omega   81.00  114.00   1.0000    2.0000
omega____ theta____ kappa____ phi______ frames
    -      111.0000   77.0000  150.0000 33

 24 omega   86.00  116.00   1.0000    2.0000
omega____ theta____ kappa____ phi______ frames
    -      111.0000   61.0000   30.0000 30

 25 omega   81.00  107.00   1.0000    2.0000
omega____ theta____ kappa____ phi______ frames
    -      111.0000   77.0000 -150.0000 26

 26 omega   81.00  137.00   1.0000    2.0000
omega____ theta____ kappa____ phi______ frames
    -      111.0000   77.0000  -60.0000 56

 27 omega   86.00  111.00   1.0000    2.0000
omega____ theta____ kappa____ phi______ frames
    -      111.0000   61.0000 -120.0000 25

 28 omega   81.00  176.00   1.0000    2.0000
omega____ theta____ kappa____ phi______ frames
    -      111.0000   77.0000  120.0000 95

 29 omega   85.00  112.00   1.0000    2.0000
omega____ theta____ kappa____ phi______ frames
    -      111.0000   61.0000   90.0000 27

 30 omega   86.00  111.00   1.0000    2.0000
omega____ theta____ kappa____ phi______ frames
    -      111.0000   61.0000   60.0000 25

 31 omega   86.00  112.00   1.0000    2.0000
omega____ theta____ kappa____ phi______ frames
    -      111.0000   61.0000  150.0000 26

 32 omega   56.00   99.00   1.0000    2.0000
omega____ theta____ kappa____ phi______ frames
    -      111.0000  -94.0000  -60.0000 43

 33 omega  121.00  152.00   1.0000    2.0000
omega____ theta____ kappa____ phi______ frames
    -      111.0000   69.0000 -178.4082 31

 34 omega   81.00  111.00   1.0000    2.0000
omega____ theta____ kappa____ phi______ frames
    -      111.0000   77.0000  -90.0000 30

 35 omega   61.00  121.00   1.0000    2.0000
omega____ theta____ kappa____ phi______ frames
    -      111.0000 -125.0000 -120.0000 60

 36 omega   85.00  111.00   1.0000    2.0000
omega____ theta____ kappa____ phi______ frames
    -      111.0000   61.0000 -180.0000 26

 37 omega   96.00  122.00   1.0000    2.0000
omega____ theta____ kappa____ phi______ frames
    -      111.0000 -125.0000   90.0000 26

 38 omega  122.00  178.00   1.0000    2.0000
omega____ theta____ kappa____ phi______ frames
    -      111.0000   77.0000  -90.0000 56

 39 omega   86.00  178.00   1.0000    2.0000
omega____ theta____ kappa____ phi______ frames
    -      111.0000   61.0000 -150.0000 92

 40 omega   81.00  177.00   1.0000    2.0000
omega____ theta____ kappa____ phi______ frames
    -      111.0000   77.0000 -120.0000 96

 41 omega   81.00  178.00   1.0000    2.0000
omega____ theta____ kappa____ phi______ frames
    -      111.0000   77.0000   30.0000 97

 42 omega   85.00  177.00   1.0000    2.0000
omega____ theta____ kappa____ phi______ frames
    -      111.0000   61.0000  -30.0000 92

 43 omega   43.00   78.00   1.0000    2.0000
omega____ theta____ kappa____ phi______ frames
    -      111.0000 -125.0000   90.0000 35

 44 omega   85.00  162.00   1.0000    2.0000
omega____ theta____ kappa____ phi______ frames
    -      111.0000   61.0000    0.0000 77

 45 omega  125.00  177.00   1.0000    2.0000
omega____ theta____ kappa____ phi______ frames
    -      111.0000   77.0000  150.0000 52

 46 omega   82.00  107.00   1.0000    2.0000
omega____ theta____ kappa____ phi______ frames
    -      111.0000   77.0000 -180.0000 25

 47 omega  119.00  177.00   1.0000    2.0000
omega____ theta____ kappa____ phi______ frames
    -      111.0000   77.0000   60.0000 58

 48 omega   85.00  115.00   1.0000    2.0000
omega____ theta____ kappa____ phi______ frames
    -      111.0000   61.0000  120.0000 30

 49 omega   81.00  114.00   1.0000    2.0000
omega____ theta____ kappa____ phi______ frames
    -      111.0000   77.0000   90.0000 33

 50 omega  125.00  176.00   1.0000    2.0000
omega____ theta____ kappa____ phi______ frames
    -      111.0000   77.0000   90.0000 51

 51 omega   81.00  115.00   1.0000    2.0000
omega____ theta____ kappa____ phi______ frames
    -      111.0000   77.0000   60.0000 34

 52 omega   84.00  117.00   1.0000    2.0000
omega____ theta____ kappa____ phi______ frames
    -      111.0000   69.0000 -178.4082 33

 53 omega   84.00  112.00   1.0000    2.0000
omega____ theta____ kappa____ phi______ frames
    -      111.0000   63.0000 -116.2067 28

 54 omega  -56.00   31.00   1.0000    2.0000
omega____ theta____ kappa____ phi______ frames
    -      -38.5000   45.0000 -150.0000 87

 55 omega -107.00  -12.00   1.0000    2.0000
omega____ theta____ kappa____ phi______ frames
    -      -38.5000  -61.0000   90.0000 95

 56 omega   18.00  112.00   1.0000    2.0000
omega____ theta____ kappa____ phi______ frames
    -       43.1988   57.0000 -150.0000 94

 57 omega   57.00  127.00   1.0000    2.0000
omega____ theta____ kappa____ phi______ frames
    -       43.1988  178.0000  -30.0000 70

 58 omega   18.00  112.00   1.0000    2.0000
omega____ theta____ kappa____ phi______ frames
    -       43.1988   57.0000   90.0000 94

 59 omega  -34.00   76.00   1.0000    2.0000
omega____ theta____ kappa____ phi______ frames
    -       43.1988  -19.0000 -120.0000 110

 60 omega   57.00  127.00   1.0000    2.0000
omega____ theta____ kappa____ phi______ frames
    -       43.1988  178.0000  -60.0000 70

 61 omega   11.00   40.00   1.0000    2.0000
omega____ theta____ kappa____ phi______ frames
    -       43.1988   83.0000  107.2156 29

 62 omega   18.00  112.00   1.0000    2.0000
omega____ theta____ kappa____ phi______ frames
    -       43.1988   57.0000    0.0000 94

 63 omega   13.00  115.00   1.0000    2.0000
omega____ theta____ kappa____ phi______ frames
    -       43.1988   77.0000 -120.0000 102

 64 omega   13.00  115.00   1.0000    2.0000
omega____ theta____ kappa____ phi______ frames
    -       43.1988   77.0000  -30.0000 102

 65 omega   23.00  114.00   1.0000    2.0000
omega____ theta____ kappa____ phi______ frames
    -       43.1988   38.0000   90.0000 91

 66 omega   57.00  127.00   1.0000    2.0000
omega____ theta____ kappa____ phi______ frames
    -       43.1988  178.0000  150.0000 70

 67 omega   57.00  127.00   1.0000    2.0000
omega____ theta____ kappa____ phi______ frames
    -       43.1988  178.0000 -150.0000 70

 68 omega   38.00   91.00   1.0000    2.0000
omega____ theta____ kappa____ phi______ frames
    -      111.0000  -30.0000    0.0000 53

 69 omega   85.00  178.00   1.0000    2.0000
omega____ theta____ kappa____ phi______ frames
    -      111.0000   61.0000    0.0000 93

 70 omega   85.00  178.00   1.0000    2.0000
omega____ theta____ kappa____ phi______ frames
    -      111.0000   61.0000 -150.0000 93

 71 omega   89.00  178.00   1.0000    2.0000
omega____ theta____ kappa____ phi______ frames
    -      111.0000   45.0000  -60.0000 89

 72 omega   82.00  178.00   1.0000    2.0000
omega____ theta____ kappa____ phi______ frames
    -      111.0000   73.0000  147.7038 96

 73 omega   71.00  178.00   1.0000    2.0000
omega____ theta____ kappa____ phi______ frames
    -      111.0000   15.0000  120.0000 107

 74 omega   41.00  122.00   1.0000    2.0000
omega____ theta____ kappa____ phi______ frames
    -      111.0000 -125.0000 -120.0000 81

 75 omega   89.00  178.00   1.0000    2.0000
omega____ theta____ kappa____ phi______ frames
    -      111.0000   45.0000 -120.0000 89

 76 omega   38.00   91.00   1.0000    2.0000
omega____ theta____ kappa____ phi______ frames
    -      111.0000  -30.0000 -180.0000 53

 77 omega   31.00  109.00   1.0000    2.0000
omega____ theta____ kappa____ phi______ frames
    -      111.0000  -94.0000  -30.0000 78

 78 omega   38.00   91.00   1.0000    2.0000
omega____ theta____ kappa____ phi______ frames
    -      111.0000  -30.0000  -60.0000 53

 79 omega   31.00  109.00   1.0000    2.0000
omega____ theta____ kappa____ phi______ frames
    -      111.0000  -94.0000   90.0000 78

 80 omega   31.00  109.00   1.0000    2.0000
omega____ theta____ kappa____ phi______ frames
    -      111.0000  -94.0000  -90.0000 78

 81 omega   41.00   99.00   1.0000    2.0000
omega____ theta____ kappa____ phi______ frames
    -      111.0000  -45.0000   60.0000 58

 82 omega   81.00  178.00   1.0000    2.0000
omega____ theta____ kappa____ phi______ frames
    -      111.0000   77.0000  120.0000 97

 83 omega   85.00  178.00   1.0000    2.0000
omega____ theta____ kappa____ phi______ frames
    -      111.0000   61.0000  -30.0000 93

 84 omega   89.00  178.00   1.0000    2.0000
omega____ theta____ kappa____ phi______ frames
    -      111.0000   45.0000   30.0000 89

 85 omega   89.00  178.00   1.0000    2.0000
omega____ theta____ kappa____ phi______ frames
    -      111.0000   45.0000  -30.0000 89

 86 omega   38.00   91.00   1.0000    2.0000
omega____ theta____ kappa____ phi______ frames
    -      111.0000  -30.0000 -150.0000 53

 87 omega   85.00  178.00   1.0000    2.0000
omega____ theta____ kappa____ phi______ frames
    -      111.0000   61.0000 -180.0000 93

 88 omega   89.00  178.00   1.0000    2.0000
omega____ theta____ kappa____ phi______ frames
    -      111.0000   45.0000  -90.0000 89

 89 omega   89.00  178.00   1.0000    2.0000
omega____ theta____ kappa____ phi______ frames
    -      111.0000   45.0000   60.0000 89

 90 omega   89.00  178.00   1.0000    2.0000
omega____ theta____ kappa____ phi______ frames
    -      111.0000   45.0000   90.0000 89

 91 omega   90.00  178.00   1.0000    2.0000
omega____ theta____ kappa____ phi______ frames
    -      111.0000   30.0000    0.0000 88
;
_diffrn_measurement_device_type 'SuperNova, Dual, Cu at zero, Atlas'
_diffrn_measurement_method '\w scans'
_diffrn_orient_matrix_UB_11 -0.0007375000
_diffrn_orient_matrix_UB_12 0.0215967000
_diffrn_orient_matrix_UB_13 -0.1967856000
_diffrn_orient_matrix_UB_21 0.1134064000
_diffrn_orient_matrix_UB_22 -0.0267290000
_diffrn_orient_matrix_UB_23 0.0052664000
_diffrn_orient_matrix_UB_31 -0.0240637000
_diffrn_orient_matrix_UB_32 -0.1266807000
_diffrn_orient_matrix_UB_33 -0.0345730000
_diffrn_radiation_monochromator mirror
_diffrn_radiation_type 'Cu K\a'
_diffrn_radiation_wavelength 1.5418
_diffrn_reflns_av_unetI/netI 0.0189
_diffrn_reflns_Laue_measured_fraction_full 0.998
_diffrn_reflns_Laue_measured_fraction_max 0.999
_diffrn_reflns_limit_h_max 16
_diffrn_reflns_limit_h_min -16
_diffrn_reflns_limit_k_max 14
_diffrn_reflns_limit_k_min -14
_diffrn_reflns_limit_l_max 9
_diffrn_reflns_limit_l_min -9
_diffrn_reflns_number 44530
_diffrn_reflns_point_group_measured_fraction_full 0.998
_diffrn_reflns_point_group_measured_fraction_max 0.999
_diffrn_reflns_theta_full 67.684
_diffrn_reflns_theta_max 71.996
_diffrn_reflns_theta_min 3.326
_diffrn_source 'SuperNova (Cu) X-ray Source'
_exptl_absorpt_coefficient_mu 33.486
_exptl_absorpt_correction_T_max 1.00000
_exptl_absorpt_correction_T_min 0.25323
_exptl_absorpt_correction_type multi-scan
_exptl_absorpt_process_details
;
CrysAlisPro, Agilent Technologies,
Version 1.171.36.28 (release 01-02-2013 CrysAlis171 .NET)
(compiled Feb  1 2013,16:14:44)
Empirical absorption correction using spherical harmonics,
 implemented in SCALE3 ABSPACK scaling algorithm.
;
_exptl_crystal_colour colourless
_exptl_crystal_colour_primary colourless
_exptl_crystal_density_diffrn 2.587
_exptl_crystal_density_method 'not measured'
_exptl_crystal_description needle
_exptl_crystal_F_000 864
_exptl_crystal_size_max 0.2026
_exptl_crystal_size_mid 0.0587
_exptl_crystal_size_min 0.022
_refine_diff_density_max 1.479
_refine_diff_density_min -1.798
_refine_diff_density_rms 0.233
_refine_ls_extinction_method none
_refine_ls_goodness_of_fit_ref 1.095
_refine_ls_hydrogen_treatment constr
_refine_ls_matrix_type full
_refine_ls_number_parameters 139
_refine_ls_number_reflns 4649
_refine_ls_number_restraints 0
_refine_ls_restrained_S_all 1.095
_refine_ls_R_factor_all 0.0458
_refine_ls_R_factor_gt 0.0404
_refine_ls_shift/su_max 0.001
_refine_ls_shift/su_mean 0.000
_refine_ls_structure_factor_coef Fsqd
_refine_ls_weighting_details
;
 w=1/[\s^2^(Fo^2^)+(0.0552P)^2^+18.2097P]
 where P=(Fo^2^+2Fc^2^)/3
;
_refine_ls_weighting_scheme calc
_refine_ls_wR_factor_gt 0.1095
_refine_ls_wR_factor_ref 0.1131
_reflns_Friedel_coverage 0.000
_reflns_number_gt 4189
_reflns_number_total 4649
_reflns_threshold_expression 'I > 2\s(I)'
_cod_data_source_file c4dt01406e1.cif
_cod_data_source_block compound8
_cod_depositor_comments 'Adding full bibliography for 7031671--7031680.cif.'
_cod_database_code 7031678
_chemical_oxdiff_formula 'C6 H6 N4 Pb S4'
_shelx_space_group_comment
;
The symmetry employed for this shelxl refinement is uniquely defined
by the following loop, which should always be used as a source of
symmetry information in preference to the above space-group names.
They are only intended as comments.
;
_shelxl_version_number 2013-2

loop_
_space_group_symop_operation_xyz
'x, y, z'
'-x, y+1/2, -z+1/2'
'-x, -y, -z'
'x, -y-1/2, z-1/2'

loop_
_atom_site_label
_atom_site_type_symbol
_atom_site_fract_x
_atom_site_fract_y
_atom_site_fract_z
_atom_site_U_iso_or_equiv
_atom_site_adp_type
_atom_site_occupancy
_atom_site_site_symmetry_order
_atom_site_calc_flag
_atom_site_refinement_flags_posn
_atom_site_refinement_flags_adp
C1 C 0.8495(7) 0.5940(9) 0.4241(13) 0.016(2) Uani 1 1 d . .
C2 C 0.8869(8) 0.4059(9) 0.3288(14) 0.018(2) Uani 1 1 d . .
C3 C 0.9232(9) 0.2999(10) 0.2476(16) 0.024(2) Uani 1 1 d . .
H3A H 0.9907 0.2840 0.2926 0.035 Uiso 1 1 calc R U
H3B H 0.9221 0.3098 0.1242 0.035 Uiso 1 1 calc R U
H3C H 0.8802 0.2375 0.2738 0.035 Uiso 1 1 calc R U
C4 C 0.5921(8) 0.5806(9) 0.2511(14) 0.017(2) Uani 1 1 d . .
C5 C 0.6525(7) 0.4417(9) 0.0528(13) 0.015(2) Uani 1 1 d . .
C6 C 0.6773(9) 0.3413(9) -0.0552(15) 0.020(2) Uani 1 1 d . .
H6A H 0.6186 0.3187 -0.1259 0.030 Uiso 1 1 calc R U
H6B H 0.6992 0.2793 0.0192 0.030 Uiso 1 1 calc R U
H6C H 0.7301 0.3613 -0.1282 0.030 Uiso 1 1 calc R U
N1 N 0.7982(7) 0.5148(8) 0.4991(12) 0.0192(18) Uani 1 1 d . .
N2 N 0.8193(7) 0.4052(8) 0.4427(13) 0.023(2) Uani 1 1 d . .
N3 N 0.6577(7) 0.6216(7) 0.1457(11) 0.0157(17) Uani 1 1 d . .
N4 N 0.6928(7) 0.5418(7) 0.0338(11) 0.0157(17) Uani 1 1 d . .
S1 S 0.83490(19) 0.7374(2) 0.4685(3) 0.0151(5) Uani 1 1 d . .
S2 S 0.93045(19) 0.5389(2) 0.2782(3) 0.0177(5) Uani 1 1 d . .
S3 S 0.53642(19) 0.6646(2) 0.3996(3) 0.0171(5) Uani 1 1 d . .
S4 S 0.56988(19) 0.4370(2) 0.2153(3) 0.0161(5) Uani 1 1 d . .
Pb1 Pb 0.68921(3) 0.67244(3) 0.68948(5) 0.01291(16) Uani 1 1 d . .

loop_
_atom_site_aniso_label
_atom_site_aniso_U_11
_atom_site_aniso_U_22
_atom_site_aniso_U_33
_atom_site_aniso_U_23
_atom_site_aniso_U_13
_atom_site_aniso_U_12
C1 0.014(5) 0.016(5) 0.019(5) -0.007(4) 0.000(4) 0.002(4)
C2 0.015(5) 0.020(5) 0.018(5) -0.005(4) -0.005(4) 0.002(4)
C3 0.021(5) 0.019(5) 0.031(6) -0.003(5) 0.005(5) 0.004(4)
C4 0.015(5) 0.013(5) 0.022(5) 0.002(4) 0.002(4) 0.002(4)
C5 0.014(5) 0.014(5) 0.018(5) 0.000(4) 0.003(4) 0.001(4)
C6 0.026(6) 0.010(5) 0.024(5) -0.005(4) 0.005(5) 0.001(4)
N1 0.021(4) 0.012(4) 0.026(5) -0.002(4) 0.009(4) 0.002(3)
N2 0.020(4) 0.016(4) 0.033(5) 0.001(4) 0.001(4) 0.000(4)
N3 0.021(4) 0.007(4) 0.019(4) 0.001(3) 0.002(3) -0.004(3)
N4 0.020(4) 0.011(4) 0.016(4) -0.001(3) 0.005(3) -0.001(3)
S1 0.0182(11) 0.0114(11) 0.0160(12) -0.0009(9) 0.0029(10) 0.0000(9)
S2 0.0185(12) 0.0146(11) 0.0206(12) -0.0014(10) 0.0065(10) 0.0007(9)
S3 0.0179(12) 0.0162(12) 0.0173(12) -0.0033(9) 0.0022(9) 0.0014(9)
S4 0.0188(11) 0.0119(11) 0.0181(12) 0.0003(9) 0.0041(9) -0.0030(9)
Pb1 0.0174(2) 0.0095(2) 0.0122(2) 0.00089(13) 0.00350(15) 0.00038(14)

loop_
_atom_type_symbol
_atom_type_description
_atom_type_scat_dispersion_real
_atom_type_scat_dispersion_imag
_atom_type_scat_source
C C 0.0181 0.0091 'International Tables Vol C Tables 4.2.6.8 and 6.1.1.4'
H H 0.0000 0.0000 'International Tables Vol C Tables 4.2.6.8 and 6.1.1.4'
N N 0.0311 0.0180 'International Tables Vol C Tables 4.2.6.8 and 6.1.1.4'
S S 0.3331 0.5567 'International Tables Vol C Tables 4.2.6.8 and 6.1.1.4'
Pb Pb -4.0753 8.5060 'International Tables Vol C Tables 4.2.6.8 and 6.1.1.4'

loop_
_exptl_crystal_face_index_h
_exptl_crystal_face_index_k
_exptl_crystal_face_index_l
_exptl_crystal_face_perp_dist
_exptl_oxdiff_crystal_face_indexfrac_h
_exptl_oxdiff_crystal_face_indexfrac_k
_exptl_oxdiff_crystal_face_indexfrac_l
_exptl_oxdiff_crystal_face_x
_exptl_oxdiff_crystal_face_y
_exptl_oxdiff_crystal_face_z
8 2 0 0.0110 7.9986 1.9990 -0.0015 0.0376 0.8537 -0.4457
2 7 0 0.0199 1.9982 6.9978 -0.0003 0.1497 0.0396 -0.9346
-2 -7 0 0.0199 -1.9982 -6.9978 0.0003 -0.1497 -0.0396 0.9346
1 0 5 0.0962 1.0064 -0.0014 4.9973 -0.9842 0.1405 -0.1968
-1 0 -5 0.0962 -1.0064 0.0014 -4.9973 0.9842 -0.1405 0.1968
-8 -2 0 0.0110 -7.9986 -1.9990 0.0015 -0.0376 -0.8537 0.4457

loop_
_geom_angle_atom_site_label_1
_geom_angle_atom_site_label_2
_geom_angle_atom_site_label_3
_geom_angle
_geom_angle_site_symmetry_1
_geom_angle_site_symmetry_3
N1 C1 S1 122.2(8) . .
N1 C1 S2 112.8(8) . .
S1 C1 S2 125.0(6) . .
C3 C2 S2 122.6(8) . .
N2 C2 C3 122.6(10) . .
N2 C2 S2 114.8(8) . .
C2 C3 H3A 109.5 . .
C2 C3 H3B 109.5 . .
C2 C3 H3C 109.5 . .
H3A C3 H3B 109.5 . .
H3A C3 H3C 109.5 . .
H3B C3 H3C 109.5 . .
N3 C4 S3 122.3(8) . .
N3 C4 S4 111.6(8) . .
S3 C4 S4 126.1(6) . .
C6 C5 S4 123.8(8) . .
N4 C5 C6 122.7(9) . .
N4 C5 S4 113.5(8) . .
C5 C6 H6A 109.5 . .
C5 C6 H6B 109.5 . .
C5 C6 H6C 109.5 . .
H6A C6 H6B 109.5 . .
H6A C6 H6C 109.5 . .
H6B C6 H6C 109.5 . .
C1 N1 N2 113.2(9) . .
C2 N2 N1 111.7(9) . .
C4 N3 N4 113.9(8) . .
C4 N3 Pb1 112.6(7) . 4_575
N4 N3 Pb1 133.5(6) . 4_575
C5 N4 N3 112.5(8) . .
C1 S1 Pb1 87.0(4) . .
C1 S1 Pb1 106.1(3) . 4_575
Pb1 S1 Pb1 95.40(8) . 4_575
C2 S2 C1 87.5(5) . .
C4 S3 Pb1 102.7(4) . .
C5 S4 C4 88.5(5) . .
N3 Pb1 N1 131.1(3) 4_576 .
N1 Pb1 S3 86.4(2) . .
N3 Pb1 S1 76.5(2) 4_576 .
N3 Pb1 S1 81.3(2) 4_576 4_576
N3 Pb1 S3 79.8(2) 4_576 .
S1 Pb1 S1 84.25(6) . 4_576
S1 Pb1 S3 90.96(7) . .
S3 Pb1 S1 161.08(7) . 4_576

loop_
_geom_bond_atom_site_label_1
_geom_bond_atom_site_label_2
_geom_bond_distance
_geom_bond_site_symmetry_2
C1 N1 1.312(14) .
C1 S1 1.732(11) .
C1 S2 1.737(10) .
C2 C3 1.489(15) .
C2 N2 1.302(15) .
C2 S2 1.720(12) .
C3 H3A 0.9600 .
C3 H3B 0.9600 .
C3 H3C 0.9600 .
C4 N3 1.326(14) .
C4 S3 1.720(11) .
C4 S4 1.731(11) .
C5 C6 1.495(14) .
C5 N4 1.305(13) .
C5 S4 1.726(10) .
C6 H6A 0.9600 .
C6 H6B 0.9600 .
C6 H6C 0.9600 .
N1 N2 1.393(13) .
N1 Pb1 2.827(9) .
N3 N4 1.378(12) .
N3 Pb1 2.473(8) 4_575
S1 Pb1 2.778(3) .
S1 Pb1 2.993(3) 4_575
S3 Pb1 2.922(3) .
Pb1 N3 2.473(8) 4_576
Pb1 S1 2.993(3) 4_576

loop_
_diffrn_oxdiff_twin_id
_diffrn_oxdiff_twin_ratio
_diffrn_oxdiff_twin_reflns_isolated
_diffrn_oxdiff_twin_reflns_overlapped
1 0.7543 26262 17761
2 0.2457 26280 17761
